data_7217083
loop_
_publ_author_name
'Yang, Weiting'
'Wang, Hao'
'Du, Zi-Yi'
'Tian, Wan-Guo'
'Sun, Zhong-Ming'

_publ_section_title
;
 Isolation of a series of uranium organophosphinates
;
_journal_issue 34
_journal_name_full CrystEngComm
_journal_page_first 8073
_journal_paper_doi 10.1039/C4CE01172D
_journal_volume 16
_journal_year 2014
_chemical_formula_sum 'C14 H13 N2 O7 P U'
_chemical_formula_weight 590.26
_chemical_name_systematic
; 
 ? 
;
_space_group_IT_number 11
_symmetry_cell_setting monoclinic
_symmetry_space_group_name_Hall '-P 2yb'
_symmetry_space_group_name_H-M 'P 1 21/m 1'
_atom_sites_solution_hydrogens geom
_atom_sites_solution_primary direct
_atom_sites_solution_secondary difmap
_audit_creation_method SHELXL-97
_cell_angle_alpha 90.00
_cell_angle_beta 118.4590(10)
_cell_angle_gamma 90.00
_cell_formula_units_Z 4
_cell_length_a 10.5513(7)
_cell_length_b 17.4551(11)
_cell_length_c 11.0376(7)
_cell_measurement_reflns_used 2716
_cell_measurement_temperature 293(2)
_cell_measurement_theta_max 24.66
_cell_measurement_theta_min 2.49
_cell_volume 1787.2(2)
_computing_cell_refinement 'Bruker SMART'
_computing_data_collection 'Bruker SMART'
_computing_data_reduction 'Bruker SAINT'
_computing_molecular_graphics 'SHELXL-97 (Sheldrick, 1997)'
_computing_publication_material 'SHELXL-97 (Sheldrick, 1997)'
_computing_structure_refinement 'SHELXL-97 (Sheldrick, 1997)'
_computing_structure_solution 'SHELXS-97 (Sheldrick, 1990)'
_diffrn_ambient_temperature 293(2)
_diffrn_measured_fraction_theta_full 0.999
_diffrn_measured_fraction_theta_max 0.999
_diffrn_measurement_device_type 'Bruker Apex-II CCD area detector'
_diffrn_measurement_method 'phi and omega scans'
_diffrn_radiation_monochromator graphite
_diffrn_radiation_source 'fine-focus sealed tube'
_diffrn_radiation_type MoK\a
_diffrn_radiation_wavelength 0.71073
_diffrn_reflns_av_R_equivalents 0.0338
_diffrn_reflns_av_unetI/netI 0.0419
_diffrn_reflns_limit_h_max 9
_diffrn_reflns_limit_h_min -13
_diffrn_reflns_limit_k_max 21
_diffrn_reflns_limit_k_min -21
_diffrn_reflns_limit_l_max 13
_diffrn_reflns_limit_l_min -8
_diffrn_reflns_number 10028
_diffrn_reflns_theta_full 26.15
_diffrn_reflns_theta_max 26.15
_diffrn_reflns_theta_min 2.10
_exptl_absorpt_coefficient_mu 9.209
_exptl_absorpt_correction_T_max 0.7453
_exptl_absorpt_correction_T_min 0.6145
_exptl_absorpt_correction_type multi-scan
_exptl_absorpt_process_details sadabs
_exptl_crystal_colour yellow
_exptl_crystal_density_diffrn 2.194
_exptl_crystal_density_method 'not measured'
_exptl_crystal_description block
_exptl_crystal_F_000 1096
_exptl_crystal_size_max 0.3
_exptl_crystal_size_mid 0.25
_exptl_crystal_size_min 0.2
_refine_diff_density_max 1.822
_refine_diff_density_min -0.802
_refine_diff_density_rms 0.165
_refine_ls_extinction_method none
_refine_ls_goodness_of_fit_ref 1.056
_refine_ls_hydrogen_treatment constr
_refine_ls_matrix_type full
_refine_ls_number_parameters 249
_refine_ls_number_reflns 3686
_refine_ls_number_restraints 45
_refine_ls_restrained_S_all 1.067
_refine_ls_R_factor_all 0.0514
_refine_ls_R_factor_gt 0.0354
_refine_ls_shift/su_max 0.001
_refine_ls_shift/su_mean 0.000
_refine_ls_structure_factor_coef Fsqd
_refine_ls_weighting_details 'calc w=1/[\s^2^(Fo^2^)+(0.0556P)^2^+3.4595P] where P=(Fo^2^+2Fc^2^)/3'
_refine_ls_weighting_scheme calc
_refine_ls_wR_factor_gt 0.0966
_refine_ls_wR_factor_ref 0.1065
_reflns_number_gt 2842
_reflns_number_total 3686
_reflns_threshold_expression >2sigma(I)
_cod_data_source_file c4ce01172d2.cif
_cod_data_source_block HMPP-U3
_cod_depositor_comments
;
The following automatic conversions were performed:

'_symmetry_cell_setting' value 'Monoclinic' changed to 'monoclinic'
according to
/usr/data/users/saulius/crontab/automatic-downloads/rss-feeds/RSC/lib/dictionaries/cif_core.dic
dictionary named 'cif_core.dic' version 2.4.2 from 2011-04-26.

Automatic conversion script
Id: cif_fix_values 2281 2013-09-26 08:29:07Z andrius 

 Adding full bibliography for 7217081--7217085.cif.
;
_cod_original_sg_symbol_H-M P2(1)/m
_cod_database_code 7217083

loop_
_symmetry_equiv_pos_as_xyz
'x, y, z'
'-x, y+1/2, -z'
'-x, -y, -z'
'x, -y-1/2, z'

loop_
_atom_site_label
_atom_site_type_symbol
_atom_site_fract_x
_atom_site_fract_y
_atom_site_fract_z
_atom_site_U_iso_or_equiv
_atom_site_adp_type
_atom_site_occupancy
_atom_site_symmetry_multiplicity
_atom_site_calc_flag
_atom_site_refinement_flags
U1 U 0.72366(3) 0.099904(18) 0.94987(3) 0.03639(13) Uani 1 1 d .
P1 P 0.9375(4) 0.2500 0.8908(5) 0.0603(10) Uani 1 2 d S
P2 P 0.8593(4) 0.2500 1.2196(3) 0.0472(8) Uani 1 2 d S
O1 O 0.8600(7) 0.0314(4) 1.0292(6) 0.0554(16) Uani 1 1 d .
O2 O 0.5783(6) 0.1628(3) 0.8619(6) 0.0496(15) Uani 1 1 d .
O3 O 0.5382(6) -0.0014(3) 0.8634(6) 0.0487(15) Uani 1 1 d .
O4 O 0.6215(6) 0.0683(4) 1.1043(6) 0.0485(14) Uani 1 1 d .
O5 O 0.8320(7) 0.1775(4) 1.1415(6) 0.0588(17) Uani 1 1 d .
O6 O 0.8676(7) 0.1768(4) 0.8987(7) 0.0614(18) Uani 1 1 d .
O7 O 0.716(3) 0.1878(10) 1.331(2) 0.103(6) Uani 0.50 1 d P
H7 H 0.7127 0.1531 1.2791 0.155 Uiso 0.50 1 calc PR
O8 O 1.046(3) 0.1944(15) 0.739(3) 0.147(8) Uani 0.50 1 d PU
H8 H 1.0209 0.1821 0.6590 0.220 Uiso 0.50 1 calc PR
N1 N 0.7027(8) 0.0544(5) 0.7250(7) 0.0462(18) Uani 1 1 d .
N2 N 0.7976(8) 0.0359(5) 0.5882(7) 0.053(2) Uani 1 1 d .
C1 C 0.6060(12) 0.0771(8) 0.5981(11) 0.081(4) Uani 1 1 d .
H1 H 0.5142 0.0956 0.5730 0.097 Uiso 1 1 calc R
C2 C 0.8159(10) 0.0303(5) 0.7160(9) 0.048(2) Uani 1 1 d .
H2 H 0.8993 0.0116 0.7902 0.057 Uiso 1 1 calc R
C3 C 0.6648(13) 0.0686(9) 0.5104(11) 0.091(4) Uani 1 1 d .
H3 H 0.6228 0.0822 0.4178 0.109 Uiso 1 1 calc R
C4 C 0.9012(10) 0.0184(6) 0.5426(9) 0.053(2) Uani 1 1 d .
C5 C 0.8566(10) -0.0004(6) 0.4089(9) 0.060(3) Uani 1 1 d .
H5 H 0.7586 -0.0002 0.3465 0.072 Uiso 1 1 calc R
C6 C 1.0460(11) 0.0199(6) 0.6365(9) 0.062(3) Uani 1 1 d .
H6 H 1.0773 0.0337 0.7278 0.074 Uiso 1 1 calc R
C7 C 0.4762(9) -0.0207(5) 0.9311(8) 0.0391(19) Uani 1 1 d .
C8 C 0.956(3) 0.2500 0.741(2) 0.112(7) Uani 1 2 d SU
C9 C 1.1145(19) 0.2500 1.0461(18) 0.077(5) Uani 1 2 d SU
C10 C 1.1832(19) 0.1799(10) 1.1055(18) 0.129(6) Uani 1 1 d U
H10 H 1.1391 0.1332 1.0688 0.155 Uiso 1 1 calc R
C11 C 1.330(2) 0.1834(12) 1.230(2) 0.167(8) Uani 1 1 d U
H11 H 1.3810 0.1381 1.2656 0.200 Uiso 1 1 calc R
C12 C 1.391(3) 0.2500 1.291(3) 0.188(17) Uani 1 2 d S
H12 H 1.4741 0.2500 1.3761 0.226 Uiso 1 2 calc SR
C13 C 0.733(3) 0.2500 1.285(2) 0.099(7) Uani 1 2 d S
C14 C 1.0310(15) 0.2500 1.3571(15) 0.061(4) Uani 1 2 d SD
C15 C 1.1040(17) 0.1866(8) 1.4200(18) 0.135(6) Uani 1 1 d DU
H15 H 1.0606 0.1398 1.3834 0.162 Uiso 1 1 calc R
C16 C 1.302(2) 0.2500 1.593(3) 0.158(13) Uani 1 2 d SD
H16 H 1.3887 0.2500 1.6748 0.190 Uiso 1 2 calc SR
C17 C 1.2407(19) 0.1848(10) 1.5367(18) 0.157(8) Uani 1 1 d DU
H17 H 1.2870 0.1385 1.5727 0.189 Uiso 1 1 calc R

loop_
_atom_site_aniso_label
_atom_site_aniso_U_11
_atom_site_aniso_U_22
_atom_site_aniso_U_33
_atom_site_aniso_U_23
_atom_site_aniso_U_13
_atom_site_aniso_U_12
U1 0.02926(18) 0.0506(2) 0.03297(18) -0.00247(13) 0.01781(13) -0.00322(14)
P1 0.064(2) 0.061(2) 0.089(3) 0.000 0.063(2) 0.000
P2 0.0417(19) 0.063(2) 0.0318(16) 0.000 0.0136(14) 0.000
O1 0.047(4) 0.078(4) 0.045(3) 0.009(3) 0.025(3) 0.012(3)
O2 0.041(4) 0.056(4) 0.052(4) 0.006(3) 0.023(3) 0.004(3)
O3 0.054(4) 0.064(4) 0.039(3) -0.014(3) 0.032(3) -0.018(3)
O4 0.043(4) 0.070(4) 0.038(3) -0.014(3) 0.024(3) -0.017(3)
O5 0.056(4) 0.073(4) 0.047(4) -0.020(3) 0.024(3) -0.024(3)
O6 0.055(4) 0.076(5) 0.064(4) -0.015(4) 0.037(3) -0.027(4)
O7 0.149(19) 0.086(12) 0.113(15) -0.012(11) 0.094(15) 0.001(13)
O8 0.168(12) 0.146(12) 0.148(11) -0.008(9) 0.093(9) 0.009(9)
N1 0.036(4) 0.073(5) 0.030(4) -0.004(3) 0.016(3) 0.001(4)
N2 0.043(5) 0.085(6) 0.036(4) 0.002(4) 0.023(3) 0.015(4)
C1 0.052(7) 0.145(11) 0.049(6) 0.006(7) 0.027(5) 0.029(7)
C2 0.054(6) 0.058(5) 0.038(5) 0.004(4) 0.028(4) 0.011(5)
C3 0.058(7) 0.176(13) 0.041(6) 0.019(7) 0.027(5) 0.049(8)
C4 0.052(6) 0.076(7) 0.039(5) 0.008(4) 0.029(4) 0.020(5)
C5 0.045(5) 0.109(8) 0.027(4) 0.004(5) 0.018(4) 0.016(6)
C6 0.058(6) 0.098(8) 0.035(5) -0.001(5) 0.027(5) 0.012(6)
C7 0.037(5) 0.051(5) 0.031(4) -0.003(4) 0.017(4) -0.006(4)
C8 0.132(11) 0.122(11) 0.113(10) 0.000 0.083(9) 0.000
C9 0.070(8) 0.069(8) 0.081(8) 0.000 0.028(6) 0.000
C10 0.125(9) 0.108(9) 0.130(9) 0.000(7) 0.042(7) 0.006(7)
C11 0.137(11) 0.155(11) 0.176(11) 0.014(9) 0.048(8) 0.015(9)
C12 0.074(17) 0.12(2) 0.23(4) 0.000 -0.040(19) 0.000
C13 0.133(19) 0.085(14) 0.129(18) 0.000 0.102(16) 0.000
C14 0.050(9) 0.046(8) 0.062(9) 0.000 0.006(7) 0.000
C15 0.115(9) 0.102(8) 0.145(10) 0.009(7) 0.028(7) -0.005(7)
C16 0.064(15) 0.105(17) 0.18(2) 0.000 -0.046(15) 0.000
C17 0.140(11) 0.147(11) 0.152(11) 0.015(8) 0.043(8) 0.002(8)

loop_
_atom_type_symbol
_atom_type_description
_atom_type_scat_dispersion_real
_atom_type_scat_dispersion_imag
_atom_type_scat_source
C C 0.0033 0.0016 'International Tables Vol C Tables 4.2.6.8 and 6.1.1.4'
H H 0.0000 0.0000 'International Tables Vol C Tables 4.2.6.8 and 6.1.1.4'
N N 0.0061 0.0033 'International Tables Vol C Tables 4.2.6.8 and 6.1.1.4'
O O 0.0106 0.0060 'International Tables Vol C Tables 4.2.6.8 and 6.1.1.4'
P P 0.1023 0.0942 'International Tables Vol C Tables 4.2.6.8 and 6.1.1.4'
U U -9.6767 9.6646 'International Tables Vol C Tables 4.2.6.8 and 6.1.1.4'

loop_
_geom_angle_atom_site_label_1
_geom_angle_atom_site_label_2
_geom_angle_atom_site_label_3
_geom_angle
_geom_angle_site_symmetry_1
_geom_angle_site_symmetry_3
O1 U1 O2 175.5(3) . .
O1 U1 O6 92.3(3) . .
O2 U1 O6 90.2(3) . .
O1 U1 O5 90.7(3) . .
O2 U1 O5 93.5(3) . .
O6 U1 O5 77.6(2) . .
O1 U1 O3 90.9(3) . .
O2 U1 O3 84.9(3) . .
O6 U1 O3 145.2(2) . .
O5 U1 O3 137.0(2) . .
O1 U1 O4 91.6(2) . .
O2 U1 O4 88.2(2) . .
O6 U1 O4 149.1(2) . .
O5 U1 O4 71.7(2) . .
O3 U1 O4 65.26(18) . .
O1 U1 N1 86.7(3) . .
O2 U1 N1 90.5(3) . .
O6 U1 N1 72.5(2) . .
O5 U1 N1 149.8(2) . .
O3 U1 N1 73.2(2) . .
O4 U1 N1 138.4(2) . .
O6 P1 O6 117.0(6) 4_565 .
O6 P1 C8 109.5(5) 4_565 .
O6 P1 C8 109.5(5) . .
O6 P1 C9 104.8(4) 4_565 .
O6 P1 C9 104.8(4) . .
C8 P1 C9 111.1(10) . .
O5 P2 O5 117.5(5) 4_565 .
O5 P2 C14 110.2(4) 4_565 .
O5 P2 C14 110.2(4) . .
O5 P2 C13 104.9(5) 4_565 .
O5 P2 C13 104.9(5) . .
C14 P2 C13 108.5(10) . .
C7 O3 U1 120.4(5) . .
C7 O4 U1 120.3(5) 3_657 .
P2 O5 U1 155.6(4) . .
P1 O6 U1 156.5(4) . .
C13 O7 H7 109.5 . .
C8 O8 H8 109.5 . .
C2 N1 C1 106.3(8) . .
C2 N1 U1 121.4(6) . .
C1 N1 U1 127.1(7) . .
C2 N2 C3 106.4(7) . .
C2 N2 C4 127.2(8) . .
C3 N2 C4 126.2(8) . .
N1 C1 C3 109.1(10) . .
N1 C1 H1 125.4 . .
C3 C1 H1 125.4 . .
N1 C2 N2 112.2(8) . .
N1 C2 H2 123.9 . .
N2 C2 H2 123.9 . .
N2 C3 C1 105.8(9) . .
N2 C3 H3 127.1 . .
C1 C3 H3 127.1 . .
C5 C4 C6 120.5(8) . .
C5 C4 N2 120.3(9) . .
C6 C4 N2 119.2(8) . .
C4 C5 C6 121.4(9) . 3_756
C4 C5 H5 119.3 . .
C6 C5 H5 119.3 3_756 .
C4 C6 C5 118.1(8) . 3_756
C4 C6 H6 121.0 . .
C5 C6 H6 121.0 3_756 .
O4 C7 O3 126.0(7) 3_657 .
O4 C7 C7 117.4(8) 3_657 3_657
O3 C7 C7 116.5(9) . 3_657
O8 C8 O8 90(3) 4_565 .
O8 C8 P1 114.1(17) 4_565 .
O8 C8 P1 114.1(17) . .
C10 C9 C10 119.8(19) 4_565 .
C10 C9 P1 120.1(10) 4_565 .
C10 C9 P1 120.1(10) . .
C9 C10 C11 117.8(17) . .
C9 C10 H10 121.1 . .
C11 C10 H10 121.1 . .
C12 C11 C10 122(2) . .
C12 C11 H11 119.0 . .
C10 C11 H11 119.0 . .
C11 C12 C11 120(3) 4_565 .
C11 C12 H12 120.0 4_565 .
C11 C12 H12 120.0 . .
O7 C13 O7 122(2) 4_565 .
O7 C13 P2 115.9(12) 4_565 .
O7 C13 P2 115.9(12) . .
C15 C14 C15 111.6(17) 4_565 .
C15 C14 P2 124.1(9) 4_565 .
C15 C14 P2 124.1(9) . .
C14 C15 C17 125.5(16) . .
C14 C15 H15 117.3 . .
C17 C15 H15 117.3 . .
C17 C16 C17 121(2) 4_565 .
C17 C16 H16 119.7 4_565 .
C17 C16 H16 119.7 . .
C16 C17 C15 118.4(19) . .
C16 C17 H17 120.8 . .
C15 C17 H17 120.8 . .

loop_
_geom_bond_atom_site_label_1
_geom_bond_atom_site_label_2
_geom_bond_distance
_geom_bond_site_symmetry_2
U1 O1 1.751(6) .
U1 O2 1.756(6) .
U1 O6 2.290(6) .
U1 O5 2.305(6) .
U1 O3 2.467(6) .
U1 O4 2.474(5) .
U1 N1 2.513(6) .
P1 O6 1.499(6) 4_565
P1 O6 1.499(6) .
P1 C8 1.75(2) .
P1 C9 1.836(18) .
P2 O5 1.480(6) 4_565
P2 O5 1.481(6) .
P2 C14 1.722(14) .
P2 C13 1.797(19) .
O3 C7 1.252(9) .
O4 C7 1.234(9) 3_657
O7 C13 1.243(19) .
O7 H7 0.8200 .
O8 C8 1.37(2) .
O8 H8 0.8200 .
N1 C2 1.315(11) .
N1 C1 1.341(12) .
N2 C2 1.333(10) .
N2 C3 1.371(12) .
N2 C4 1.438(10) .
C1 C3 1.384(14) .
C1 H1 0.9300 .
C2 H2 0.9300 .
C3 H3 0.9300 .
C4 C5 1.358(12) .
C4 C6 1.378(13) .
C5 C6 1.383(12) 3_756
C5 H5 0.9300 .
C6 C5 1.383(12) 3_756
C6 H6 0.9300 .
C7 O4 1.234(9) 3_657
C7 C7 1.536(15) 3_657
C8 O8 1.37(2) 4_565
C9 C10 1.414(18) 4_565
C9 C10 1.414(18) .
C10 C11 1.51(2) .
C10 H10 0.9300 .
C11 C12 1.34(2) .
C11 H11 0.9300 .
C12 C11 1.34(2) 4_565
C12 H12 0.9300 .
C13 O7 1.243(19) 4_565
C14 C15 1.338(13) 4_565
C14 C15 1.338(13) .
C15 C17 1.403(15) .
C15 H15 0.9300 .
C16 C17 1.310(15) 4_565
C16 C17 1.310(15) .
C16 H16 0.9300 .
C17 H17 0.9300 .

loop_
_geom_hbond_atom_site_label_D
_geom_hbond_atom_site_label_H
_geom_hbond_atom_site_label_A
_geom_hbond_distance_DH
_geom_hbond_distance_HA
_geom_hbond_distance_DA
_geom_hbond_angle_DHA
O7 H7 O4 0.82 2.25 3.035(19) 160.0
O7 H7 O5 0.82 2.43 2.883(18) 116.0
